data_7206330
loop_
_publ_author_name
'Yan, Dawei'
'Fu, Jie'
'Zheng, Lei'
'Zhang, Zhibin'
'Xu, Yan'
'Zhu, Xiaolei'
'Zhu, Dunru'

_publ_section_title
;
 Effects of organoamine template and transition metal coordination mode
 on the self-assembly of reduced polyoxomolybdenum phosphate
;
_journal_issue 16
_journal_name_full CrystEngComm
_journal_page_first 5133
_journal_paper_doi 10.1039/c1ce05417a
_journal_volume 13
_journal_year 2011
_chemical_formula_sum 'C12 H72 Mn3 Mo12 N8 O69 P8'
_chemical_formula_weight 2996.64
_chemical_name_systematic
;
?
;
_space_group_IT_number 2
_symmetry_cell_setting triclinic
_symmetry_space_group_name_Hall '-P 1'
_symmetry_space_group_name_H-M 'P -1'
_atom_sites_solution_hydrogens geom
_atom_sites_solution_primary direct
_atom_sites_solution_secondary difmap
_audit_creation_method SHELXL-97
_cell_angle_alpha 67.6130(10)
_cell_angle_beta 74.5270(10)
_cell_angle_gamma 63.7240(10)
_cell_formula_units_Z 1
_cell_length_a 11.9677(11)
_cell_length_b 12.2012(11)
_cell_length_c 14.7386(13)
_cell_measurement_reflns_used 96
_cell_measurement_temperature 296(2)
_cell_measurement_theta_max 24.39
_cell_measurement_theta_min 2.32
_cell_volume 1771.8(3)
_computing_cell_refinement 'SAINT (Bruker, 2005)'
_computing_data_collection 'APEX2 (Bruker, 2005)'
_computing_data_reduction SAINT
_computing_molecular_graphics SHELXTL
_computing_publication_material SHELXTL
_computing_structure_refinement 'SHELXL-97 (Sheldrick, 1997)'
_computing_structure_solution 'SHELXS-97 (Sheldrick, 1990)'
_diffrn_ambient_temperature 296(2)
_diffrn_measured_fraction_theta_full 0.962
_diffrn_measured_fraction_theta_max 0.962
_diffrn_measurement_device_type 'Bruker Apex2 CCD'
_diffrn_measurement_method '\w scans'
_diffrn_radiation_monochromator graphite
_diffrn_radiation_source 'fine-focus sealed tube'
_diffrn_radiation_type MoK\a
_diffrn_radiation_wavelength 0.71073
_diffrn_reflns_av_R_equivalents 0.0243
_diffrn_reflns_av_sigmaI/netI 0.0357
_diffrn_reflns_limit_h_max 14
_diffrn_reflns_limit_h_min -13
_diffrn_reflns_limit_k_max 14
_diffrn_reflns_limit_k_min -14
_diffrn_reflns_limit_l_max 17
_diffrn_reflns_limit_l_min -18
_diffrn_reflns_number 13261
_diffrn_reflns_theta_full 25.99
_diffrn_reflns_theta_max 25.99
_diffrn_reflns_theta_min 1.50
_exptl_absorpt_coefficient_mu 2.874
_exptl_absorpt_correction_T_max 0.7243
_exptl_absorpt_correction_T_min 0.6891
_exptl_absorpt_correction_type multi-scan
_exptl_absorpt_process_details '(SADABS; Sheldrick, 2003)'
_exptl_crystal_colour Red
_exptl_crystal_density_diffrn 2.809
_exptl_crystal_density_method 'not measured'
_exptl_crystal_description Schistic-like
_exptl_crystal_F_000 1451
_exptl_crystal_size_max 0.14
_exptl_crystal_size_mid 0.13
_exptl_crystal_size_min 0.12
_refine_diff_density_max 2.577
_refine_diff_density_min -1.317
_refine_diff_density_rms 0.303
_refine_ls_extinction_method none
_refine_ls_goodness_of_fit_ref 1.117
_refine_ls_hydrogen_treatment constr
_refine_ls_matrix_type full
_refine_ls_number_parameters 529
_refine_ls_number_reflns 6700
_refine_ls_number_restraints 51
_refine_ls_restrained_S_all 1.128
_refine_ls_R_factor_all 0.0360
_refine_ls_R_factor_gt 0.0316
_refine_ls_shift/su_max 0.001
_refine_ls_shift/su_mean 0.000
_refine_ls_structure_factor_coef Fsqd
_refine_ls_weighting_details 'calc w=1/[\s^2^(Fo^2^)+(0.0593P)^2^+5.0377P] where P=(Fo^2^+2Fc^2^)/3'
_refine_ls_weighting_scheme calc
_refine_ls_wR_factor_gt 0.0925
_refine_ls_wR_factor_ref 0.1037
_reflns_number_gt 6108
_reflns_number_total 6700
_reflns_threshold_expression >2sigma(I)
_cod_data_source_file c1ce05417a.txt
_cod_data_source_block ydw6
_cod_depositor_comments
;
The following automatic conversions were performed:

'_symmetry_cell_setting' value 'Triclinic' changed to 'triclinic'
according to /home/saulius/struct/CIF-dictionaries/cif_core.dic
dictionary named 'cif_core.dic' version 2.4.1 from 2010-06-29.

Automatic conversion script
Id: cif_fix_values 1715 2011-07-08 13:25:40Z adriana 
;
_cod_original_sg_symbol_H-M P-1
_cod_database_code 7206330

loop_
_symmetry_equiv_pos_as_xyz
'x, y, z'
'-x, -y, -z'

loop_
_atom_site_label
_atom_site_type_symbol
_atom_site_fract_x
_atom_site_fract_y
_atom_site_fract_z
_atom_site_U_iso_or_equiv
_atom_site_adp_type
_atom_site_occupancy
_atom_site_symmetry_multiplicity
_atom_site_calc_flag
_atom_site_refinement_flags
_atom_site_disorder_assembly
_atom_site_disorder_group
Mo1 Mo 0.27920(4) 0.29688(4) 0.32419(3) 0.01267(12) Uani 1 1 d . . .
Mo2 Mo 0.74730(4) -0.19488(4) 0.33591(3) 0.01174(12) Uani 1 1 d . . .
Mo3 Mo 0.52953(4) -0.18922(4) 0.33217(3) 0.01240(12) Uani 1 1 d . . .
Mo4 Mo 0.57448(4) 0.29207(4) 0.32656(3) 0.01336(12) Uani 1 1 d . . .
Mo5 Mo 0.77406(4) 0.08370(4) 0.32996(3) 0.01190(12) Uani 1 1 d . . .
Mo6 Mo 0.26363(4) 0.09394(4) 0.32171(3) 0.01251(12) Uani 1 1 d . . .
Mn1 Mn 0.5000 0.0000 0.5000 0.0131(2) Uani 1 2 d S . .
Mn2 Mn 0.73835(8) 0.16298(8) -0.00873(6) 0.01575(19) Uani 1 1 d . . .
P1 P 0.55176(12) 0.10838(12) 0.21232(10) 0.0105(3) Uani 1 1 d . . .
P2 P 0.38521(14) 0.51308(14) 0.15815(11) 0.0181(3) Uani 1 1 d . . .
P3 P 0.30616(13) -0.09623(14) 0.19454(10) 0.0142(3) Uani 1 1 d . . .
P4 P 0.93402(13) -0.07162(14) 0.16496(10) 0.0139(3) Uani 1 1 d . . .
O1 O 0.6140(3) 0.1158(3) 0.4176(3) 0.0135(8) Uani 1 1 d . . .
O2 O 0.5868(4) -0.1414(4) 0.4203(3) 0.0135(8) Uani 1 1 d . . .
O3 O 0.3386(3) 0.1189(4) 0.4131(3) 0.0138(8) Uani 1 1 d . . .
O4 O 0.8140(3) -0.1145(4) 0.4053(3) 0.0145(8) Uani 1 1 d . . .
O5 O 0.3867(4) 0.3323(4) 0.3956(3) 0.0151(8) Uani 1 1 d . . .
O6 O 0.6754(3) 0.0218(3) 0.2611(3) 0.0121(7) Uani 1 1 d . . .
O7 O 0.2480(4) 0.2563(4) 0.2208(3) 0.0170(8) Uani 1 1 d . . .
O8 O 0.3476(4) -0.1037(4) 0.3964(3) 0.0149(8) Uani 1 1 d . . .
O9 O 0.4837(3) 0.2246(3) 0.2547(3) 0.0128(7) Uani 1 1 d . . .
O10 O 0.6755(4) -0.1985(4) 0.2342(3) 0.0163(8) Uani 1 1 d . . .
O11 O 0.8659(4) 0.0946(4) 0.3931(3) 0.0229(9) Uani 1 1 d . . .
O12 O 0.7169(4) 0.2475(4) 0.2285(3) 0.0165(8) Uani 1 1 d . . .
O13 O 0.4685(3) 0.0286(3) 0.2506(3) 0.0130(8) Uani 1 1 d . . .
O14 O 0.1189(4) 0.1107(4) 0.3827(3) 0.0236(9) Uani 1 1 d . . .
O15 O 1.0807(3) -0.1337(4) 0.1374(3) 0.0179(8) Uani 1 1 d . . .
O16 O 0.1372(4) 0.3599(4) 0.3830(3) 0.0240(9) Uani 1 1 d . . .
O17 O 0.8718(4) -0.0080(4) 0.0726(3) 0.0230(9) Uani 1 1 d . . .
O18 O 0.5766(4) 0.1550(4) 0.1013(3) 0.0211(9) Uani 1 1 d . . .
O19 O 0.8983(4) -0.1861(4) 0.2337(3) 0.0176(8) Uani 1 1 d . . .
O20 O 0.2529(4) 0.0357(4) 0.2124(3) 0.0186(8) Uani 1 1 d . . .
O21 O 0.6098(4) 0.3634(4) 0.3865(3) 0.0256(10) Uani 1 1 d . . .
O22 O 0.9131(4) 0.0181(4) 0.2240(3) 0.0187(8) Uani 1 1 d . . .
O23 O 0.3094(4) -0.0743(4) 0.0856(3) 0.0188(8) Uani 1 1 d . . .
O24 O 0.4944(4) 0.4605(4) 0.2188(3) 0.0233(9) Uani 1 1 d . . .
O25 O 0.4417(4) -0.1718(4) 0.2228(3) 0.0176(8) Uani 1 1 d . . .
O26 O 0.5480(4) -0.3423(4) 0.3963(3) 0.0226(9) Uani 1 1 d . . .
O27 O 0.2795(4) 0.4696(4) 0.2216(3) 0.0194(8) Uani 1 1 d . . .
O28 O 0.4335(5) 0.4464(5) 0.0739(3) 0.0348(11) Uani 1 1 d . . .
O29 O 0.8163(4) -0.3487(4) 0.4003(3) 0.0232(9) Uani 1 1 d . . .
O30 O 0.2228(4) -0.1714(4) 0.2584(3) 0.0204(9) Uani 1 1 d . . .
O31 O 0.3473(4) 0.6536(4) 0.1125(3) 0.0281(10) Uani 1 1 d . . .
N1 N 0.3235(6) 0.5971(6) 0.3976(5) 0.0425(16) Uani 1 1 d D . .
H1C H 0.3815 0.5996 0.4232 0.064 Uiso 1 1 calc R . .
H1D H 0.3074 0.6603 0.3409 0.064 Uiso 1 1 calc R . .
H1E H 0.3515 0.5221 0.3864 0.064 Uiso 1 1 calc R . .
N2 N 0.0807(6) 0.8415(6) 0.4352(5) 0.0399(15) Uani 1 1 d . . .
H2B H 0.0583 0.9060 0.4592 0.060 Uiso 1 1 calc R . .
H2C H 0.0124 0.8371 0.4262 0.060 Uiso 1 1 calc R . .
H2D H 0.1288 0.8545 0.3778 0.060 Uiso 1 1 calc R . .
N3 N 1.3903(14) 0.1135(13) -0.0360(10) 0.048(3) Uani 0.50 1 d PU A 1
H3D H 1.3648 0.0512 0.0048 0.071 Uiso 0.50 1 calc PR A 1
H3E H 1.4719 0.0888 -0.0342 0.071 Uiso 0.50 1 calc PR A 1
H3F H 1.3767 0.1301 -0.0972 0.071 Uiso 0.50 1 calc PR A 1
N3A N 1.2410(16) 0.1837(15) -0.0358(11) 0.059(4) Uani 0.50 1 d PU A 2
H3AA H 1.2509 0.1026 -0.0024 0.089 Uiso 0.50 1 calc PR A 2
H3AB H 1.2558 0.1936 -0.1004 0.089 Uiso 0.50 1 calc PR A 2
H3AC H 1.1628 0.2353 -0.0213 0.089 Uiso 0.50 1 calc PR A 2
N4 N 1.3435(15) 0.3946(13) -0.1564(11) 0.134(5) Uani 1 1 d U . .
H4A H 1.4159 0.3456 -0.1823 0.201 Uiso 1 1 calc R . .
H4B H 1.3407 0.4742 -0.1748 0.201 Uiso 1 1 calc R . .
H4C H 1.2801 0.3955 -0.1778 0.201 Uiso 1 1 calc R . .
O1W O 0.8096(6) 0.2719(5) 0.0371(4) 0.0424(13) Uani 1 1 d . . .
O2W O 0.0332(8) 0.5979(8) 0.1578(7) 0.096(3) Uani 1 1 d . . .
C1 C 0.1487(11) 0.7246(11) 0.5030(8) 0.111(6) Uani 1 1 d D . .
H1A H 0.2171 0.7350 0.5179 0.134 Uiso 1 1 calc R . .
H1B H 0.0935 0.7102 0.5640 0.134 Uiso 1 1 calc R . .
C2 C 0.1993(10) 0.6139(10) 0.4724(7) 0.070(3) Uani 1 1 d DU . .
H2A H 0.2180 0.5391 0.5316 0.084 Uiso 1 1 calc R . .
C3 C 0.0960(7) 0.6137(7) 0.4257(5) 0.0327(15) Uani 1 1 d D . .
H3A H 0.0200 0.6255 0.4705 0.049 Uiso 1 1 calc R . .
H3B H 0.1244 0.5332 0.4132 0.049 Uiso 1 1 calc R . .
H3C H 0.0805 0.6823 0.3646 0.049 Uiso 1 1 calc R . .
C4 C 1.205(2) 0.435(2) -0.0108(17) 0.176(9) Uani 1 1 d U . .
H4D H 1.2016 0.5213 -0.0356 0.265 Uiso 1 1 calc R . .
H4E H 1.1963 0.4076 0.0601 0.265 Uiso 1 1 calc R . .
H4F H 1.1376 0.4320 -0.0324 0.265 Uiso 1 1 calc R . .
C5 C 1.3336(13) 0.3440(12) -0.0509(9) 0.082(4) Uani 1 1 d . A .
H5A H 1.4024 0.3444 -0.0269 0.098 Uiso 1 1 calc R . .
C6 C 1.3286(16) 0.2157(14) -0.0087(8) 0.095(4) Uani 1 1 d . . .
O3W O 1.0677(17) 0.1759(15) 0.0431(13) 0.090(5) Uani 0.50 1 d PU B 1
O3WA O 1.0215(14) 0.2315(16) 0.1386(13) 0.088(5) Uani 0.50 1 d PU C 2
O4W O 1.127(2) 0.550(2) -0.2445(16) 0.116(6) Uani 0.50 1 d PU . .

loop_
_atom_site_aniso_label
_atom_site_aniso_U_11
_atom_site_aniso_U_22
_atom_site_aniso_U_33
_atom_site_aniso_U_23
_atom_site_aniso_U_13
_atom_site_aniso_U_12
Mo1 0.0127(2) 0.0113(2) 0.0118(2) -0.00273(18) -0.00171(18) -0.00316(18)
Mo2 0.0115(2) 0.0115(2) 0.0106(2) -0.00266(18) -0.00042(17) -0.00402(18)
Mo3 0.0125(2) 0.0133(2) 0.0125(2) -0.00459(18) -0.00096(18) -0.00550(19)
Mo4 0.0136(2) 0.0106(2) 0.0146(2) -0.00235(19) -0.00230(18) -0.00435(19)
Mo5 0.0110(2) 0.0126(2) 0.0116(2) -0.00324(18) -0.00149(18) -0.00433(19)
Mo6 0.0117(2) 0.0139(2) 0.0122(2) -0.00445(18) -0.00161(18) -0.00458(19)
Mn1 0.0136(6) 0.0131(6) 0.0123(6) -0.0039(5) -0.0012(4) -0.0049(5)
Mn2 0.0185(4) 0.0154(4) 0.0123(4) -0.0025(3) -0.0034(3) -0.0061(4)
P1 0.0103(6) 0.0104(6) 0.0094(6) -0.0022(5) -0.0011(5) -0.0034(5)
P2 0.0196(8) 0.0143(7) 0.0162(7) -0.0013(6) -0.0022(6) -0.0055(6)
P3 0.0145(7) 0.0192(7) 0.0115(7) -0.0059(6) -0.0011(5) -0.0078(6)
P4 0.0114(7) 0.0170(7) 0.0114(7) -0.0035(6) -0.0006(5) -0.0047(6)
O1 0.0127(19) 0.0152(19) 0.0124(19) -0.0043(15) 0.0007(15) -0.0063(16)
O2 0.0156(19) 0.0154(19) 0.0106(18) -0.0056(15) 0.0020(15) -0.0074(16)
O3 0.0155(19) 0.0153(19) 0.0111(18) -0.0032(15) -0.0027(15) -0.0063(16)
O4 0.0136(19) 0.0156(19) 0.0118(19) -0.0036(15) -0.0017(15) -0.0038(16)
O5 0.0143(19) 0.0147(19) 0.0147(19) -0.0046(16) 0.0007(15) -0.0053(16)
O6 0.0112(18) 0.0070(17) 0.0155(19) -0.0015(15) -0.0031(15) -0.0021(15)
O7 0.018(2) 0.018(2) 0.0131(19) -0.0035(16) -0.0044(16) -0.0048(17)
O8 0.0144(19) 0.0150(19) 0.0142(19) -0.0035(16) 0.0002(15) -0.0066(16)
O9 0.0112(18) 0.0117(18) 0.0142(19) -0.0041(15) 0.0002(15) -0.0040(15)
O10 0.015(2) 0.020(2) 0.0149(19) -0.0077(16) 0.0002(16) -0.0064(16)
O11 0.023(2) 0.029(2) 0.022(2) -0.0083(19) -0.0061(18) -0.0124(19)
O12 0.019(2) 0.0163(19) 0.0117(19) -0.0009(16) -0.0001(16) -0.0081(17)
O13 0.0094(18) 0.0141(19) 0.0159(19) -0.0058(15) -0.0023(15) -0.0036(15)
O14 0.018(2) 0.029(2) 0.026(2) -0.0105(19) 0.0020(18) -0.0119(19)
O15 0.0098(19) 0.024(2) 0.017(2) -0.0084(17) 0.0008(15) -0.0031(16)
O16 0.018(2) 0.023(2) 0.028(2) -0.0120(19) 0.0021(18) -0.0043(18)
O17 0.019(2) 0.027(2) 0.018(2) -0.0049(18) -0.0056(17) -0.0039(18)
O18 0.017(2) 0.029(2) 0.012(2) -0.0015(17) -0.0011(16) -0.0079(18)
O19 0.015(2) 0.016(2) 0.018(2) -0.0046(16) 0.0028(16) -0.0056(16)
O20 0.018(2) 0.021(2) 0.019(2) -0.0093(17) -0.0049(16) -0.0055(17)
O21 0.026(2) 0.024(2) 0.034(3) -0.012(2) -0.0067(19) -0.0109(19)
O22 0.016(2) 0.024(2) 0.018(2) -0.0088(17) 0.0017(16) -0.0092(17)
O23 0.025(2) 0.022(2) 0.013(2) -0.0052(17) -0.0030(17) -0.0127(18)
O24 0.023(2) 0.013(2) 0.030(2) 0.0028(18) -0.0102(19) -0.0075(17)
O25 0.014(2) 0.023(2) 0.020(2) -0.0118(17) -0.0025(16) -0.0056(17)
O26 0.025(2) 0.017(2) 0.027(2) -0.0058(18) -0.0024(18) -0.0101(18)
O27 0.016(2) 0.014(2) 0.020(2) 0.0010(16) -0.0041(16) -0.0025(16)
O28 0.051(3) 0.035(3) 0.022(2) -0.012(2) 0.006(2) -0.022(2)
O29 0.023(2) 0.018(2) 0.023(2) -0.0014(18) -0.0036(18) -0.0069(18)
O30 0.020(2) 0.028(2) 0.018(2) -0.0058(18) -0.0012(17) -0.0140(18)
O31 0.032(3) 0.014(2) 0.029(2) 0.0080(18) -0.012(2) -0.0081(19)
N1 0.034(4) 0.019(3) 0.072(5) -0.009(3) -0.019(3) -0.005(3)
N2 0.032(3) 0.045(4) 0.034(3) -0.017(3) 0.000(3) -0.005(3)
N3 0.057(7) 0.041(6) 0.029(6) -0.005(5) 0.010(5) -0.018(5)
N3A 0.088(9) 0.058(7) 0.039(7) -0.011(6) 0.001(6) -0.042(6)
N4 0.173(9) 0.120(8) 0.146(9) -0.041(7) -0.016(7) -0.089(7)
O1W 0.071(4) 0.049(3) 0.023(3) -0.003(2) -0.012(3) -0.039(3)
O2W 0.087(6) 0.079(5) 0.134(8) -0.052(5) -0.047(6) -0.005(5)
C1 0.054(7) 0.105(10) 0.054(7) 0.019(7) 0.016(5) 0.024(7)
C2 0.100(7) 0.054(5) 0.042(5) -0.003(4) 0.001(5) -0.033(5)
C3 0.035(4) 0.029(4) 0.039(4) -0.009(3) -0.004(3) -0.017(3)
C4 0.184(12) 0.147(11) 0.180(12) -0.057(9) 0.008(9) -0.059(9)
C5 0.100(9) 0.093(9) 0.074(8) -0.046(7) 0.010(7) -0.051(8)
C6 0.163(14) 0.100(10) 0.047(6) -0.001(6) -0.016(7) -0.088(10)
O3W 0.100(9) 0.072(8) 0.087(8) -0.031(7) -0.003(7) -0.023(7)
O3WA 0.065(7) 0.098(9) 0.101(9) -0.002(7) -0.039(6) -0.039(7)
O4W 0.111(10) 0.127(10) 0.118(10) -0.015(8) -0.020(8) -0.068(8)

loop_
_atom_type_symbol
_atom_type_description
_atom_type_scat_dispersion_real
_atom_type_scat_dispersion_imag
_atom_type_scat_source
C C 0.0033 0.0016 'International Tables Vol C Tables 4.2.6.8 and 6.1.1.4'
H H 0.0000 0.0000 'International Tables Vol C Tables 4.2.6.8 and 6.1.1.4'
N N 0.0061 0.0033 'International Tables Vol C Tables 4.2.6.8 and 6.1.1.4'
O O 0.0106 0.0060 'International Tables Vol C Tables 4.2.6.8 and 6.1.1.4'
P P 0.1023 0.0942 'International Tables Vol C Tables 4.2.6.8 and 6.1.1.4'
Mn Mn 0.3368 0.7283 'International Tables Vol C Tables 4.2.6.8 and 6.1.1.4'
Mo Mo -1.6832 0.6857 'International Tables Vol C Tables 4.2.6.8 and 6.1.1.4'

loop_
_geom_angle_atom_site_label_1
_geom_angle_atom_site_label_2
_geom_angle_atom_site_label_3
_geom_angle
_geom_angle_site_symmetry_1
_geom_angle_site_symmetry_3
_geom_angle_publ_flag
O16 Mo1 O7 104.82(19) . . ?
O16 Mo1 O3 100.98(19) . . ?
O7 Mo1 O3 95.84(15) . . ?
O16 Mo1 O27 95.64(19) . . ?
O7 Mo1 O27 88.27(16) . . ?
O3 Mo1 O27 161.21(16) . . ?
O16 Mo1 O5 99.02(18) . . ?
O7 Mo1 O5 155.07(16) . . ?
O3 Mo1 O5 86.60(15) . . ?
O27 Mo1 O5 82.16(15) . . ?
O16 Mo1 O9 171.28(17) . . ?
O7 Mo1 O9 83.50(15) . . ?
O3 Mo1 O9 80.46(14) . . ?
O27 Mo1 O9 81.80(14) . . ?
O5 Mo1 O9 72.41(13) . . ?
O16 Mo1 Mo6 99.01(14) . . ?
O7 Mo1 Mo6 48.23(12) . . ?
O3 Mo1 Mo6 49.32(10) . . ?
O27 Mo1 Mo6 136.32(11) . . ?
O5 Mo1 Mo6 134.77(10) . . ?
O9 Mo1 Mo6 88.46(9) . . ?
O29 Mo2 O10 105.09(18) . . ?
O29 Mo2 O2 101.59(18) . . ?
O10 Mo2 O2 95.45(15) . . ?
O29 Mo2 O19 96.05(18) . . ?
O10 Mo2 O19 86.94(16) . . ?
O2 Mo2 O19 160.89(15) . . ?
O29 Mo2 O4 97.50(18) . . ?
O10 Mo2 O4 156.30(15) . . ?
O2 Mo2 O4 86.80(14) . . ?
O19 Mo2 O4 83.62(15) . . ?
O29 Mo2 O6 169.51(17) . . ?
O10 Mo2 O6 84.92(15) . . ?
O2 Mo2 O6 80.20(14) . . ?
O19 Mo2 O6 81.13(14) . . ?
O4 Mo2 O6 72.19(13) . . ?
O29 Mo2 Mo3 100.00(15) . . ?
O10 Mo2 Mo3 48.01(11) . . ?
O2 Mo2 Mo3 49.03(10) . . ?
O19 Mo2 Mo3 134.68(11) . . ?
O4 Mo2 Mo3 134.86(10) . . ?
O6 Mo2 Mo3 89.00(9) . . ?
O26 Mo3 O10 105.68(18) . . ?
O26 Mo3 O2 101.87(18) . . ?
O10 Mo3 O2 95.44(15) . . ?
O26 Mo3 O25 96.68(18) . . ?
O10 Mo3 O25 85.81(16) . . ?
O2 Mo3 O25 160.30(16) . . ?
O26 Mo3 O8 96.94(18) . . ?
O10 Mo3 O8 156.30(16) . . ?
O2 Mo3 O8 86.58(15) . . ?
O25 Mo3 O8 84.62(15) . . ?
O26 Mo3 O13 170.41(17) . . ?
O10 Mo3 O13 82.80(15) . . ?
O2 Mo3 O13 81.42(14) . . ?
O25 Mo3 O13 79.23(14) . . ?
O8 Mo3 O13 74.14(14) . . ?
O26 Mo3 Mo2 100.67(14) . . ?
O10 Mo3 Mo2 48.06(11) . . ?
O2 Mo3 Mo2 48.98(11) . . ?
O25 Mo3 Mo2 133.53(11) . . ?
O8 Mo3 Mo2 134.58(10) . . ?
O13 Mo3 Mo2 88.31(9) . . ?
O21 Mo4 O12 106.02(19) . . ?
O21 Mo4 O1 102.53(18) . . ?
O12 Mo4 O1 95.50(15) . . ?
O21 Mo4 O24 94.04(19) . . ?
O12 Mo4 O24 87.58(17) . . ?
O1 Mo4 O24 161.54(15) . . ?
O21 Mo4 O5 94.99(18) . . ?
O12 Mo4 O5 157.74(15) . . ?
O1 Mo4 O5 86.85(15) . . ?
O24 Mo4 O5 83.62(16) . . ?
O21 Mo4 O9 167.41(18) . . ?
O12 Mo4 O9 85.03(15) . . ?
O1 Mo4 O9 81.98(14) . . ?
O24 Mo4 O9 80.16(15) . . ?
O5 Mo4 O9 73.36(13) . . ?
O21 Mo4 Mo5 103.01(15) . . ?
O12 Mo4 Mo5 47.87(11) . . ?
O1 Mo4 Mo5 48.78(11) . . ?
O24 Mo4 Mo5 135.03(13) . . ?
O5 Mo4 Mo5 134.54(10) . . ?
O9 Mo4 Mo5 88.85(9) . . ?
O11 Mo5 O12 106.32(18) . . ?
O11 Mo5 O1 101.48(18) . . ?
O12 Mo5 O1 95.45(16) . . ?
O11 Mo5 O22 97.08(18) . . ?
O12 Mo5 O22 87.12(16) . . ?
O1 Mo5 O22 159.69(15) . . ?
O11 Mo5 O4 94.27(18) . . ?
O12 Mo5 O4 158.51(15) . . ?
O1 Mo5 O4 86.22(15) . . ?
O22 Mo5 O4 84.24(15) . . ?
O11 Mo5 O6 167.09(17) . . ?
O12 Mo5 O6 85.85(14) . . ?
O1 Mo5 O6 81.18(14) . . ?
O22 Mo5 O6 78.91(14) . . ?
O4 Mo5 O6 73.20(13) . . ?
O11 Mo5 Mo4 102.43(15) . . ?
O12 Mo5 Mo4 47.84(11) . . ?
O1 Mo5 Mo4 48.75(11) . . ?
O22 Mo5 Mo4 134.28(12) . . ?
O4 Mo5 Mo4 134.03(10) . . ?
O6 Mo5 Mo4 88.88(9) . . ?
O14 Mo6 O7 106.69(19) . . ?
O14 Mo6 O3 100.93(18) . . ?
O7 Mo6 O3 95.79(15) . . ?
O14 Mo6 O20 98.19(18) . . ?
O7 Mo6 O20 85.97(16) . . ?
O3 Mo6 O20 159.39(16) . . ?
O14 Mo6 O8 95.05(18) . . ?
O7 Mo6 O8 157.55(16) . . ?
O3 Mo6 O8 85.31(15) . . ?
O20 Mo6 O8 85.42(15) . . ?
O14 Mo6 O13 168.70(17) . . ?
O7 Mo6 O13 83.85(15) . . ?
O3 Mo6 O13 81.64(14) . . ?
O20 Mo6 O13 78.13(14) . . ?
O8 Mo6 O13 74.10(14) . . ?
O14 Mo6 Mo1 100.43(14) . . ?
O7 Mo6 Mo1 48.28(11) . . ?
O3 Mo6 Mo1 49.23(11) . . ?
O20 Mo6 Mo1 133.86(12) . . ?
O8 Mo6 Mo1 133.85(10) . . ?
O13 Mo6 Mo1 89.61(9) . . ?
O2 Mn1 O2 180.00(15) 2_656 . ?
O2 Mn1 O1 82.97(14) 2_656 . ?
O2 Mn1 O1 97.03(14) . . ?
O2 Mn1 O1 97.03(14) 2_656 2_656 ?
O2 Mn1 O1 82.97(14) . 2_656 ?
O1 Mn1 O1 180.00(16) . 2_656 ?
O2 Mn1 O3 85.01(14) 2_656 . ?
O2 Mn1 O3 94.99(14) . . ?
O1 Mn1 O3 96.64(14) . . ?
O1 Mn1 O3 83.36(14) 2_656 . ?
O2 Mn1 O3 94.99(14) 2_656 2_656 ?
O2 Mn1 O3 85.01(14) . 2_656 ?
O1 Mn1 O3 83.36(14) . 2_656 ?
O1 Mn1 O3 96.64(14) 2_656 2_656 ?
O3 Mn1 O3 180.00(17) . 2_656 ?
O17 Mn2 O31 163.04(17) . 2_665 ?
O17 Mn2 O23 96.43(16) . 2_655 ?
O31 Mn2 O23 89.60(16) 2_665 2_655 ?
O17 Mn2 O18 96.02(16) . . ?
O31 Mn2 O18 99.88(17) 2_665 . ?
O23 Mn2 O18 89.53(15) 2_655 . ?
O17 Mn2 O1W 87.79(19) . . ?
O31 Mn2 O1W 83.07(18) 2_665 . ?
O23 Mn2 O1W 166.84(17) 2_655 . ?
O18 Mn2 O1W 102.46(18) . . ?
O17 Mn2 O15 80.02(15) . 2_755 ?
O31 Mn2 O15 85.48(16) 2_665 2_755 ?
O23 Mn2 O15 79.95(14) 2_655 2_755 ?
O18 Mn2 O15 168.20(15) . 2_755 ?
O1W Mn2 O15 88.56(17) . 2_755 ?
O18 P1 O13 113.9(2) . . ?
O18 P1 O6 112.0(2) . . ?
O13 P1 O6 106.2(2) . . ?
O18 P1 O9 110.4(2) . . ?
O13 P1 O9 106.9(2) . . ?
O6 P1 O9 107.1(2) . . ?
O31 P2 O27 115.0(3) . . ?
O31 P2 O24 109.7(2) . . ?
O27 P2 O24 110.1(2) . . ?
O31 P2 O28 109.3(3) . . ?
O27 P2 O28 104.7(2) . . ?
O24 P2 O28 107.6(3) . . ?
O23 P3 O30 111.0(2) . . ?
O23 P3 O20 108.5(2) . . ?
O30 P3 O20 109.3(2) . . ?
O23 P3 O25 108.9(2) . . ?
O30 P3 O25 109.9(2) . . ?
O20 P3 O25 109.2(2) . . ?
O17 P4 O19 111.7(2) . . ?
O17 P4 O22 115.3(2) . . ?
O19 P4 O22 109.6(2) . . ?
O17 P4 O15 109.1(2) . . ?
O19 P4 O15 104.3(2) . . ?
O22 P4 O15 106.0(2) . . ?
Mo4 O1 Mo5 82.47(14) . . ?
Mo4 O1 Mn1 133.19(19) . . ?
Mo5 O1 Mn1 133.37(18) . . ?
Mo2 O2 Mo3 81.99(13) . . ?
Mo2 O2 Mn1 133.84(18) . . ?
Mo3 O2 Mn1 135.06(19) . . ?
Mo1 O3 Mo6 81.46(14) . . ?
Mo1 O3 Mn1 133.75(18) . . ?
Mo6 O3 Mn1 135.17(18) . . ?
Mo5 O4 Mo2 111.51(17) . . ?
Mo4 O5 Mo1 111.84(16) . . ?
P1 O6 Mo5 125.96(19) . . ?
P1 O6 Mo2 127.3(2) . . ?
Mo5 O6 Mo2 102.23(14) . . ?
Mo6 O7 Mo1 83.49(15) . . ?
Mo3 O8 Mo6 112.57(17) . . ?
P1 O9 Mo4 125.7(2) . . ?
P1 O9 Mo1 127.1(2) . . ?
Mo4 O9 Mo1 101.59(14) . . ?
Mo3 O10 Mo2 83.93(15) . . ?
Mo4 O12 Mo5 84.29(15) . . ?
P1 O13 Mo6 126.2(2) . . ?
P1 O13 Mo3 127.2(2) . . ?
Mo6 O13 Mo3 98.48(14) . . ?
P4 O15 Mn2 148.6(2) . 2_755 ?
P4 O17 Mn2 144.6(3) . . ?
P1 O18 Mn2 136.9(2) . . ?
P4 O19 Mo2 131.6(2) . . ?
P3 O20 Mo6 133.4(2) . . ?
P4 O22 Mo5 133.4(2) . . ?
P3 O23 Mn2 132.5(2) . 2_655 ?
P2 O24 Mo4 134.6(2) . . ?
P3 O25 Mo3 134.0(2) . . ?
P2 O27 Mo1 132.6(2) . . ?
P2 O31 Mn2 155.9(3) . 2_665 ?
C2 N1 H1C 109.5 . . ?
C2 N1 H1D 109.5 . . ?
H1C N1 H1D 109.5 . . ?
C2 N1 H1E 109.5 . . ?
H1C N1 H1E 109.5 . . ?
H1D N1 H1E 109.5 . . ?
C1 N2 H2B 109.5 . . ?
C1 N2 H2C 109.5 . . ?
H2B N2 H2C 109.5 . . ?
C1 N2 H2D 109.5 . . ?
H2B N2 H2D 109.5 . . ?
H2C N2 H2D 109.5 . . ?
C6 N3 H3D 109.5 . . ?
C6 N3 H3E 109.5 . . ?
H3D N3 H3E 109.5 . . ?
C6 N3 H3F 109.5 . . ?
H3D N3 H3F 109.5 . . ?
H3E N3 H3F 109.5 . . ?
C6 N3A H3AA 109.5 . . ?
C6 N3A H3AB 109.5 . . ?
H3AA N3A H3AB 109.5 . . ?
C6 N3A H3AC 109.5 . . ?
H3AA N3A H3AC 109.5 . . ?
H3AB N3A H3AC 109.5 . . ?
C5 N4 H4A 109.5 . . ?
C5 N4 H4B 109.5 . . ?
H4A N4 H4B 109.5 . . ?
C5 N4 H4C 109.5 . . ?
H4A N4 H4C 109.5 . . ?
H4B N4 H4C 109.5 . . ?
C2 C1 N2 116.5(11) . . ?
C2 C1 H1A 108.2 . . ?
N2 C1 H1A 108.2 . . ?
C2 C1 H1B 108.2 . . ?
N2 C1 H1B 108.2 . . ?
H1A C1 H1B 107.3 . . ?
C1 C2 C3 108.4(10) . . ?
C1 C2 N1 116.0(8) . . ?
C3 C2 N1 109.3(7) . . ?
C1 C2 H2A 107.6 . . ?
C3 C2 H2A 107.6 . . ?
N1 C2 H2A 107.6 . . ?
C2 C3 H3A 109.5 . . ?
C2 C3 H3B 109.5 . . ?
H3A C3 H3B 109.5 . . ?
C2 C3 H3C 109.5 . . ?
H3A C3 H3C 109.5 . . ?
H3B C3 H3C 109.5 . . ?
C5 C4 H4D 109.5 . . ?
C5 C4 H4E 109.5 . . ?
H4D C4 H4E 109.5 . . ?
C5 C4 H4F 109.5 . . ?
H4D C4 H4F 109.5 . . ?
H4E C4 H4F 109.5 . . ?
N4 C5 C6 115.9(10) . . ?
N4 C5 C4 106.5(14) . . ?
C6 C5 C4 104.9(13) . . ?
N4 C5 H5A 109.7 . . ?
C6 C5 H5A 109.7 . . ?
C4 C5 H5A 109.7 . . ?
N3 C6 N3A 71.2(11) . . ?
N3 C6 C5 131.3(13) . . ?
N3A C6 C5 122.3(13) . . ?

loop_
_geom_bond_atom_site_label_1
_geom_bond_atom_site_label_2
_geom_bond_distance
_geom_bond_site_symmetry_2
_geom_bond_publ_flag
Mo1 O16 1.672(4) . ?
Mo1 O7 1.937(4) . ?
Mo1 O3 1.974(4) . ?
Mo1 O27 2.074(4) . ?
Mo1 O5 2.124(4) . ?
Mo1 O9 2.293(4) . ?
Mo1 Mo6 2.5783(6) . ?
Mo2 O29 1.671(4) . ?
Mo2 O10 1.938(4) . ?
Mo2 O2 1.974(4) . ?
Mo2 O19 2.036(4) . ?
Mo2 O4 2.130(4) . ?
Mo2 O6 2.284(3) . ?
Mo2 Mo3 2.5913(7) . ?
Mo3 O26 1.683(4) . ?
Mo3 O10 1.937(4) . ?
Mo3 O2 1.976(4) . ?
Mo3 O25 2.048(4) . ?
Mo3 O8 2.089(4) . ?
Mo3 O13 2.315(4) . ?
Mo4 O21 1.682(4) . ?
Mo4 O12 1.937(4) . ?
Mo4 O1 1.972(4) . ?
Mo4 O24 2.061(4) . ?
Mo4 O5 2.123(4) . ?
Mo4 O9 2.247(4) . ?
Mo4 Mo5 2.6003(7) . ?
Mo5 O11 1.692(4) . ?
Mo5 O12 1.938(4) . ?
Mo5 O1 1.973(4) . ?
Mo5 O22 2.057(4) . ?
Mo5 O4 2.127(4) . ?
Mo5 O6 2.237(3) . ?
Mo6 O14 1.686(4) . ?
Mo6 O7 1.935(4) . ?
Mo6 O3 1.977(4) . ?
Mo6 O20 2.045(4) . ?
Mo6 O8 2.112(4) . ?
Mo6 O13 2.298(4) . ?
Mn1 O2 2.177(3) 2_656 ?
Mn1 O2 2.177(3) . ?
Mn1 O1 2.203(4) . ?
Mn1 O1 2.203(4) 2_656 ?
Mn1 O3 2.214(4) . ?
Mn1 O3 2.214(4) 2_656 ?
Mn2 O17 2.123(4) . ?
Mn2 O31 2.144(4) 2_665 ?
Mn2 O23 2.147(4) 2_655 ?
Mn2 O18 2.181(4) . ?
Mn2 O1W 2.224(5) . ?
Mn2 O15 2.460(4) 2_755 ?
P1 O18 1.507(4) . ?
P1 O13 1.548(4) . ?
P1 O6 1.559(4) . ?
P1 O9 1.564(4) . ?
P2 O31 1.482(4) . ?
P2 O27 1.531(4) . ?
P2 O24 1.537(4) . ?
P2 O28 1.584(5) . ?
P3 O23 1.516(4) . ?
P3 O30 1.541(4) . ?
P3 O20 1.546(4) . ?
P3 O25 1.548(4) . ?
P4 O17 1.495(4) . ?
P4 O19 1.542(4) . ?
P4 O22 1.545(4) . ?
P4 O15 1.580(4) . ?
O15 Mn2 2.460(4) 2_755 ?
O23 Mn2 2.147(4) 2_655 ?
O31 Mn2 2.144(4) 2_665 ?
N1 C2 1.579(11) . ?
N1 H1C 0.8900 . ?
N1 H1D 0.8900 . ?
N1 H1E 0.8900 . ?
N2 C1 1.419(12) . ?
N2 H2B 0.8900 . ?
N2 H2C 0.8900 . ?
N2 H2D 0.8900 . ?
N3 C6 1.292(18) . ?
N3 H3D 0.8900 . ?
N3 H3E 0.8900 . ?
N3 H3F 0.8900 . ?
N3A C6 1.454(19) . ?
N3A H3AA 0.8900 . ?
N3A H3AB 0.8900 . ?
N3A H3AC 0.8900 . ?
N4 C5 1.432(17) . ?
N4 H4A 0.8900 . ?
N4 H4B 0.8900 . ?
N4 H4C 0.8900 . ?
C1 C2 1.411(13) . ?
C1 H1A 0.9700 . ?
C1 H1B 0.9700 . ?
C2 C3 1.569(11) . ?
C2 H2A 0.9800 . ?
C3 H3A 0.9600 . ?
C3 H3B 0.9600 . ?
C3 H3C 0.9600 . ?
C4 C5 1.57(2) . ?
C4 H4D 0.9600 . ?
C4 H4E 0.9600 . ?
C4 H4F 0.9600 . ?
C5 C6 1.472(16) . ?
C5 H5A 0.9800 . ?
